data_7026010
loop_
_publ_author_name
'Liu, Ruiting'
'Li, Xiaoqing'
'Zhang, Houcai'
'Weng, Linhong'
'Zhou, Xigeng'

_publ_section_title
;
 Synthesis and controlled hydrolysis of organolanthanide complexes with
 mono- and dianionic benzimidazole-2-thiolate ligands.
;
_journal_issue 45
_journal_name_full 'Dalton transactions (Cambridge, England : 2003)'
_journal_page_first 11053
_journal_page_last 11059
_journal_paper_doi 10.1039/c0dt00129e
_journal_volume 39
_journal_year 2010
_chemical_formula_sum 'C37 H47 Er N6 O4 S3'
_chemical_formula_weight 903.25
_chemical_name_systematic
;
?
;
_space_group_IT_number 14
_symmetry_cell_setting monoclinic
_symmetry_space_group_name_Hall '-P 2ybc'
_symmetry_space_group_name_H-M 'P 1 21/c 1'
_atom_sites_solution_hydrogens geom
_atom_sites_solution_primary direct
_atom_sites_solution_secondary difmap
_audit_creation_method SHELXL-97
_cell_angle_alpha 90.00
_cell_angle_beta 92.642(5)
_cell_angle_gamma 90.00
_cell_formula_units_Z 4
_cell_length_a 13.288(5)
_cell_length_b 17.476(7)
_cell_length_c 17.081(7)
_cell_measurement_reflns_used 6635
_cell_measurement_temperature 293(2)
_cell_measurement_theta_max 25.366
_cell_measurement_theta_min 2.229
_cell_volume 3962(3)
_computing_cell_refinement 'Bruker SMART'
_computing_data_collection 'Bruker SMART'
_computing_data_reduction 'Bruker SAINT'
_computing_molecular_graphics 'Bruker SHELXTL'
_computing_publication_material 'Bruker SHELXTL'
_computing_structure_refinement 'SHELXL-97 (Sheldrick, 1997)'
_computing_structure_solution 'SHELXS-97 (Sheldrick, 1990)'
_diffrn_ambient_temperature 293(2)
_diffrn_measured_fraction_theta_full 0.997
_diffrn_measured_fraction_theta_max 0.997
_diffrn_measurement_device_type 'CCD area detector'
_diffrn_measurement_method 'phi and omega scans'
_diffrn_radiation_monochromator graphite
_diffrn_radiation_source 'fine-focus sealed tube'
_diffrn_radiation_type MoK\a
_diffrn_radiation_wavelength 0.71073
_diffrn_reflns_av_R_equivalents 0.0371
_diffrn_reflns_av_sigmaI/netI 0.0442
_diffrn_reflns_limit_h_max 15
_diffrn_reflns_limit_h_min -15
_diffrn_reflns_limit_k_max 20
_diffrn_reflns_limit_k_min -13
_diffrn_reflns_limit_l_max 20
_diffrn_reflns_limit_l_min -20
_diffrn_reflns_number 18911
_diffrn_reflns_theta_full 25.00
_diffrn_reflns_theta_max 25.00
_diffrn_reflns_theta_min 1.67
_exptl_absorpt_coefficient_mu 2.322
_exptl_absorpt_correction_T_max 0.7370
_exptl_absorpt_correction_T_min 0.6539
_exptl_absorpt_correction_type multi-scan
_exptl_absorpt_process_details sadabs
_exptl_crystal_colour pink
_exptl_crystal_density_diffrn 1.514
_exptl_crystal_density_method 'not measured'
_exptl_crystal_description block
_exptl_crystal_F_000 1836
_exptl_crystal_size_max 0.20
_exptl_crystal_size_mid 0.15
_exptl_crystal_size_min 0.14
_refine_diff_density_max 1.415
_refine_diff_density_min -0.668
_refine_diff_density_rms 0.085
_refine_ls_extinction_method none
_refine_ls_goodness_of_fit_ref 0.919
_refine_ls_hydrogen_treatment mixed
_refine_ls_matrix_type full
_refine_ls_number_parameters 469
_refine_ls_number_reflns 6970
_refine_ls_number_restraints 25
_refine_ls_restrained_S_all 0.929
_refine_ls_R_factor_all 0.0477
_refine_ls_R_factor_gt 0.0332
_refine_ls_shift/su_max 0.002
_refine_ls_shift/su_mean 0.000
_refine_ls_structure_factor_coef Fsqd
_refine_ls_weighting_details 'calc w=1/[\s^2^(Fo^2^)+(0.0520P)^2^+5.1503P] where P=(Fo^2^+2Fc^2^)/3'
_refine_ls_weighting_scheme calc
_refine_ls_wR_factor_gt 0.0831
_refine_ls_wR_factor_ref 0.0924
_reflns_number_gt 5577
_reflns_number_total 6970
_reflns_threshold_expression >2sigma(I)
_cod_data_source_file c0dt00129e.txt
_cod_data_source_block f80114b
_cod_depositor_comments
;
The following automatic conversions were performed:

'_symmetry_cell_setting' value 'Monoclinic' changed to 'monoclinic'
according to /home/saulius/struct/CIF-dictionaries/cif_core.dic
dictionary named 'cif_core.dic' version 2.4.2 from 2011-04-26.

Automatic conversion script
Id: cif_fix_values 1891 2012-01-12 08:04:46Z andrius 
;
_cod_original_sg_symbol_H-M P2(1)/c
_cod_database_code 7026010

loop_
_symmetry_equiv_pos_as_xyz
'x, y, z'
'-x, y+1/2, -z+1/2'
'-x, -y, -z'
'x, -y-1/2, z-1/2'

loop_
_atom_site_label
_atom_site_type_symbol
_atom_site_fract_x
_atom_site_fract_y
_atom_site_fract_z
_atom_site_U_iso_or_equiv
_atom_site_adp_type
_atom_site_occupancy
_atom_site_symmetry_multiplicity
_atom_site_calc_flag
_atom_site_refinement_flags
Er1 Er 0.069782(15) 0.104569(11) 0.801422(11) 0.03690(9) Uani 1 1 d .
S1 S -0.00880(10) 0.16718(8) 0.95000(7) 0.0513(3) Uani 1 1 d .
S2 S 0.17344(10) 0.00388(9) 0.90646(8) 0.0561(3) Uani 1 1 d .
S3 S 0.10840(10) 0.19630(8) 0.66451(7) 0.0523(3) Uani 1 1 d .
N1 N 0.1438(3) 0.2106(2) 0.8649(2) 0.0432(9) Uani 1 1 d .
N2 N 0.1357(3) 0.2788(3) 0.9739(2) 0.0513(10) Uani 1 1 d D
H2 H 0.115(4) 0.292(3) 1.0181(18) 0.062 Uiso 1 1 d D
N3 N 0.2433(3) 0.0728(2) 0.7812(2) 0.0472(10) Uani 1 1 d .
N4 N 0.3569(3) -0.0028(3) 0.8393(3) 0.0594(12) Uani 1 1 d D
H4 H 0.378(4) -0.033(3) 0.875(3) 0.071 Uiso 1 1 d D
N5 N -0.0588(3) 0.1837(2) 0.7417(2) 0.0482(10) Uani 1 1 d .
N6 N -0.0769(3) 0.2666(2) 0.6440(2) 0.0502(10) Uani 1 1 d D
H6 H -0.058(4) 0.287(3) 0.602(2) 0.060 Uiso 1 1 d D
C1 C 0.0933(4) 0.2215(3) 0.9299(3) 0.0432(11) Uani 1 1 d .
C2 C 0.2173(4) 0.3069(3) 0.9360(3) 0.0512(12) Uani 1 1 d .
C3 C 0.2221(4) 0.2640(3) 0.8677(3) 0.0448(11) Uani 1 1 d .
C4 C 0.2969(4) 0.2775(3) 0.8156(3) 0.0571(13) Uani 1 1 d .
H4B H 0.3006 0.2493 0.7696 0.068 Uiso 1 1 calc R
C5 C 0.3659(4) 0.3348(4) 0.8346(4) 0.0680(16) Uani 1 1 d .
H5A H 0.4175 0.3450 0.8012 0.082 Uiso 1 1 calc R
C6 C 0.3591(5) 0.3771(4) 0.9025(4) 0.0755(19) Uani 1 1 d .
H6B H 0.4064 0.4152 0.9137 0.091 Uiso 1 1 calc R
C7 C 0.2850(5) 0.3645(4) 0.9534(4) 0.0696(16) Uani 1 1 d .
H7A H 0.2804 0.3939 0.9985 0.083 Uiso 1 1 calc R
C8 C 0.2615(4) 0.0252(3) 0.8406(3) 0.0468(12) Uani 1 1 d .
C9 C 0.4034(4) 0.0292(3) 0.7765(3) 0.0555(13) Uani 1 1 d .
C10 C 0.3313(4) 0.0767(3) 0.7401(3) 0.0491(12) Uani 1 1 d .
C11 C 0.3549(4) 0.1181(3) 0.6744(3) 0.0596(14) Uani 1 1 d .
H11A H 0.3071 0.1492 0.6488 0.072 Uiso 1 1 calc R
C12 C 0.4506(5) 0.1122(4) 0.6480(4) 0.0754(18) Uani 1 1 d .
H12A H 0.4684 0.1406 0.6047 0.091 Uiso 1 1 calc R
C13 C 0.5215(5) 0.0639(5) 0.6856(4) 0.085(2) Uani 1 1 d .
H13A H 0.5856 0.0602 0.6663 0.102 Uiso 1 1 calc R
C14 C 0.4987(5) 0.0222(4) 0.7501(5) 0.082(2) Uani 1 1 d .
H14A H 0.5461 -0.0098 0.7750 0.099 Uiso 1 1 calc R
C15 C -0.0136(4) 0.2175(3) 0.6823(3) 0.0437(11) Uani 1 1 d .
C16 C -0.1673(4) 0.2661(3) 0.6791(3) 0.0516(13) Uani 1 1 d .
C17 C -0.1552(4) 0.2155(3) 0.7418(3) 0.0512(12) Uani 1 1 d .
C18 C -0.2334(4) 0.2020(4) 0.7899(4) 0.0716(17) Uani 1 1 d .
H18A H -0.2262 0.1686 0.8323 0.086 Uiso 1 1 calc R
C19 C -0.3228(5) 0.2396(4) 0.7731(5) 0.087(2) Uani 1 1 d .
H19A H -0.3771 0.2308 0.8043 0.105 Uiso 1 1 calc R
C20 C -0.3341(5) 0.2899(4) 0.7114(5) 0.086(2) Uani 1 1 d .
H20A H -0.3957 0.3143 0.7019 0.103 Uiso 1 1 calc R
C21 C -0.2568(5) 0.3047(3) 0.6640(4) 0.0716(17) Uani 1 1 d .
H21A H -0.2639 0.3395 0.6229 0.086 Uiso 1 1 calc R
O1 O 0.0548(3) 0.00732(19) 0.70148(18) 0.0521(9) Uani 1 1 d D
C22 C 0.0850(5) -0.0707(3) 0.7154(4) 0.0768(19) Uani 1 1 d D
H22A H 0.0681 -0.0864 0.7676 0.092 Uiso 1 1 calc R
H22B H 0.1572 -0.0759 0.7109 0.092 Uiso 1 1 calc R
C23 C 0.0319(7) -0.1172(3) 0.6572(4) 0.088(2) Uani 1 1 d D
H23A H -0.0251 -0.1425 0.6795 0.106 Uiso 1 1 calc R
H23B H 0.0762 -0.1559 0.6369 0.106 Uiso 1 1 calc R
C24 C -0.0026(6) -0.0635(4) 0.5941(4) 0.092(2) Uani 1 1 d D
H24A H 0.0252 -0.0778 0.5446 0.111 Uiso 1 1 calc R
H24B H -0.0755 -0.0636 0.5878 0.111 Uiso 1 1 calc R
C25 C 0.0344(6) 0.0122(4) 0.6195(3) 0.0776(19) Uani 1 1 d D
H25A H 0.0951 0.0253 0.5931 0.093 Uiso 1 1 calc R
H25B H -0.0162 0.0510 0.6076 0.093 Uiso 1 1 calc R
O2 O -0.0724(3) 0.0233(2) 0.82710(19) 0.0531(9) Uani 1 1 d .
C26 C -0.0872(5) -0.0183(4) 0.8993(4) 0.088(2) Uani 1 1 d .
H26A H -0.1034 0.0168 0.9409 0.105 Uiso 1 1 calc R
H26B H -0.0265 -0.0460 0.9154 0.105 Uiso 1 1 calc R
C27 C -0.1704(6) -0.0715(5) 0.8835(5) 0.100(2) Uani 1 1 d U
H27A H -0.1455 -0.1222 0.8715 0.120 Uiso 1 1 calc R
H27B H -0.2129 -0.0750 0.9280 0.120 Uiso 1 1 calc R
C28 C -0.2247(6) -0.0387(5) 0.8166(5) 0.112(2) Uani 1 1 d U
H28A H -0.2779 -0.0055 0.8338 0.135 Uiso 1 1 calc R
H28B H -0.2549 -0.0788 0.7841 0.135 Uiso 1 1 calc R
C29 C -0.1540(4) 0.0048(4) 0.7725(4) 0.0680(16) Uani 1 1 d U
H29A H -0.1301 -0.0254 0.7294 0.082 Uiso 1 1 calc R
H29B H -0.1854 0.0510 0.7514 0.082 Uiso 1 1 calc R
O3 O 0.5386(4) 0.1023(3) 1.0523(4) 0.115(2) Uani 1 1 d .
C30 C 0.5606(8) 0.1184(7) 0.9768(7) 0.138(4) Uani 1 1 d .
H30A H 0.5643 0.0717 0.9465 0.166 Uiso 1 1 calc R
H30B H 0.6247 0.1448 0.9753 0.166 Uiso 1 1 calc R
C31 C 0.4792(10) 0.1672(7) 0.9452(7) 0.156(5) Uani 1 1 d .
H31A H 0.5021 0.2197 0.9408 0.187 Uiso 1 1 calc R
H31B H 0.4556 0.1494 0.8938 0.187 Uiso 1 1 calc R
C32 C 0.4006(8) 0.1620(8) 0.9995(7) 0.164(5) Uani 1 1 d .
H32A H 0.3761 0.2125 1.0125 0.197 Uiso 1 1 calc R
H32B H 0.3448 0.1319 0.9777 0.197 Uiso 1 1 calc R
C33 C 0.4432(8) 0.1275(9) 1.0638(8) 0.188(6) Uani 1 1 d .
H33A H 0.4017 0.0844 1.0779 0.226 Uiso 1 1 calc R
H33B H 0.4450 0.1633 1.1072 0.226 Uiso 1 1 calc R
O4 O 0.2428(9) 0.5564(5) -0.0069(9) 0.283(7) Uani 1 1 d D
C34 C 0.3353(11) 0.5607(7) 0.0390(10) 0.214(8) Uani 1 1 d D
H34A H 0.3307 0.5306 0.0864 0.257 Uiso 1 1 calc R
H34B H 0.3901 0.5407 0.0095 0.257 Uiso 1 1 calc R
C35 C 0.3523(12) 0.6358(8) 0.0574(10) 0.226(8) Uani 1 1 d D
H35A H 0.4213 0.6497 0.0478 0.271 Uiso 1 1 calc R
H35B H 0.3404 0.6451 0.1122 0.271 Uiso 1 1 calc R
C36 C 0.2817(13) 0.6803(6) 0.0069(9) 0.217(8) Uani 1 1 d D
H36A H 0.2372 0.7103 0.0383 0.260 Uiso 1 1 calc R
H36B H 0.3181 0.7149 -0.0261 0.260 Uiso 1 1 calc R
C37 C 0.2254(11) 0.6264(7) -0.0398(8) 0.182(6) Uani 1 1 d D
H37A H 0.1542 0.6386 -0.0405 0.219 Uiso 1 1 calc R
H37B H 0.2471 0.6271 -0.0933 0.219 Uiso 1 1 calc R

loop_
_atom_site_aniso_label
_atom_site_aniso_U_11
_atom_site_aniso_U_22
_atom_site_aniso_U_33
_atom_site_aniso_U_23
_atom_site_aniso_U_13
_atom_site_aniso_U_12
Er1 0.03943(13) 0.03988(13) 0.03128(12) 0.00240(9) 0.00057(8) 0.00062(9)
S1 0.0565(8) 0.0545(8) 0.0434(7) -0.0020(6) 0.0078(6) -0.0057(6)
S2 0.0554(8) 0.0681(9) 0.0449(7) 0.0148(6) 0.0023(6) 0.0094(7)
S3 0.0497(7) 0.0660(8) 0.0412(7) 0.0156(6) 0.0041(5) 0.0029(6)
N1 0.048(2) 0.043(2) 0.038(2) -0.0029(17) 0.0062(17) -0.0042(18)
N2 0.065(3) 0.052(3) 0.037(2) -0.0071(19) 0.004(2) -0.005(2)
N3 0.048(2) 0.052(2) 0.041(2) 0.0019(19) 0.0004(18) 0.002(2)
N4 0.047(3) 0.066(3) 0.064(3) 0.013(2) -0.004(2) 0.008(2)
N5 0.048(2) 0.049(2) 0.047(2) 0.0069(19) 0.0006(18) 0.006(2)
N6 0.057(3) 0.044(2) 0.048(3) 0.0111(19) -0.008(2) 0.000(2)
C1 0.051(3) 0.041(3) 0.037(3) 0.000(2) 0.001(2) 0.005(2)
C2 0.055(3) 0.049(3) 0.049(3) 0.000(2) -0.007(2) -0.003(2)
C3 0.049(3) 0.044(3) 0.041(3) 0.004(2) -0.006(2) -0.002(2)
C4 0.053(3) 0.063(3) 0.056(3) 0.004(3) 0.003(3) -0.005(3)
C5 0.051(3) 0.075(4) 0.078(4) 0.017(3) 0.007(3) -0.013(3)
C6 0.077(5) 0.063(4) 0.085(5) 0.000(3) -0.011(4) -0.024(3)
C7 0.083(4) 0.062(4) 0.063(4) -0.010(3) -0.003(3) -0.017(3)
C8 0.044(3) 0.053(3) 0.044(3) 0.000(2) -0.005(2) 0.005(2)
C9 0.045(3) 0.060(3) 0.062(3) -0.003(3) 0.002(2) 0.006(3)
C10 0.045(3) 0.051(3) 0.051(3) -0.009(2) 0.004(2) 0.002(2)
C11 0.052(3) 0.075(4) 0.052(3) 0.008(3) 0.008(3) 0.007(3)
C12 0.066(4) 0.080(5) 0.082(5) 0.007(3) 0.025(3) 0.001(3)
C13 0.050(4) 0.106(6) 0.099(5) -0.001(4) 0.024(4) 0.003(4)
C14 0.052(4) 0.096(5) 0.101(5) 0.017(4) 0.010(3) 0.019(4)
C15 0.048(3) 0.042(3) 0.040(3) 0.001(2) -0.004(2) 0.002(2)
C16 0.049(3) 0.047(3) 0.058(3) 0.000(2) -0.005(2) 0.004(2)
C17 0.049(3) 0.050(3) 0.054(3) -0.005(2) 0.002(2) 0.004(2)
C18 0.061(4) 0.082(4) 0.073(4) 0.010(3) 0.013(3) 0.009(3)
C19 0.058(4) 0.097(5) 0.109(6) 0.002(5) 0.026(4) 0.006(4)
C20 0.057(4) 0.087(5) 0.113(6) 0.006(4) 0.005(4) 0.022(4)
C21 0.065(4) 0.059(4) 0.090(5) 0.001(3) -0.013(3) 0.013(3)
O1 0.067(2) 0.049(2) 0.0400(19) -0.0018(15) -0.0032(16) 0.0011(17)
C22 0.102(5) 0.056(4) 0.070(4) -0.012(3) -0.015(4) 0.020(4)
C23 0.133(7) 0.058(4) 0.073(5) -0.012(3) -0.012(4) 0.002(4)
C24 0.128(6) 0.079(5) 0.066(4) -0.012(4) -0.025(4) -0.009(5)
C25 0.114(5) 0.080(4) 0.038(3) -0.003(3) -0.009(3) -0.011(4)
O2 0.054(2) 0.063(2) 0.0423(19) 0.0030(16) -0.0012(16) -0.0177(18)
C26 0.092(5) 0.115(6) 0.056(4) 0.028(4) -0.005(3) -0.053(4)
C27 0.088(4) 0.114(5) 0.096(5) 0.031(4) -0.012(4) -0.048(4)
C28 0.091(5) 0.133(5) 0.111(5) 0.031(4) -0.017(4) -0.048(4)
C29 0.054(3) 0.082(4) 0.067(4) 0.002(3) -0.011(3) -0.011(3)
O3 0.087(4) 0.149(5) 0.107(4) 0.058(4) -0.008(3) 0.036(3)
C30 0.117(8) 0.179(11) 0.118(9) 0.032(7) 0.000(7) 0.011(7)
C31 0.172(11) 0.156(10) 0.135(9) 0.065(8) -0.039(9) -0.037(9)
C32 0.113(8) 0.201(13) 0.175(12) 0.080(10) -0.028(8) 0.021(8)
C33 0.104(8) 0.293(17) 0.166(11) 0.098(11) 0.003(7) 0.087(9)
O4 0.240(12) 0.128(8) 0.47(2) -0.021(11) -0.120(13) -0.030(8)
C34 0.191(14) 0.122(11) 0.32(2) 0.007(12) -0.116(14) 0.034(10)
C35 0.257(18) 0.145(12) 0.262(19) -0.030(13) -0.140(15) 0.002(12)
C36 0.287(19) 0.121(10) 0.231(16) 0.026(11) -0.109(14) -0.018(12)
C37 0.252(17) 0.119(9) 0.167(12) 0.044(9) -0.082(12) -0.020(11)

loop_
_atom_type_symbol
_atom_type_description
_atom_type_scat_dispersion_real
_atom_type_scat_dispersion_imag
_atom_type_scat_source
C C 0.0033 0.0016 'International Tables Vol C Tables 4.2.6.8 and 6.1.1.4'
H H 0.0000 0.0000 'International Tables Vol C Tables 4.2.6.8 and 6.1.1.4'
N N 0.0061 0.0033 'International Tables Vol C Tables 4.2.6.8 and 6.1.1.4'
O O 0.0106 0.0060 'International Tables Vol C Tables 4.2.6.8 and 6.1.1.4'
S S 0.1246 0.1234 'International Tables Vol C Tables 4.2.6.8 and 6.1.1.4'
Er Er -0.2586 4.9576 'International Tables Vol C Tables 4.2.6.8 and 6.1.1.4'

loop_
_geom_angle_atom_site_label_1
_geom_angle_atom_site_label_2
_geom_angle_atom_site_label_3
_geom_angle
N1 Er1 N5 90.93(14)
N1 Er1 O1 154.90(13)
N5 Er1 O1 94.12(13)
N1 Er1 N3 82.23(14)
N5 Er1 N3 137.83(14)
O1 Er1 N3 77.55(13)
N1 Er1 O2 134.04(12)
N5 Er1 O2 82.42(13)
O1 Er1 O2 71.04(12)
N3 Er1 O2 130.59(13)
N1 Er1 S2 90.95(10)
N5 Er1 S2 161.69(10)
O1 Er1 S2 91.86(9)
N3 Er1 S2 60.43(10)
O2 Er1 S2 83.19(9)
N1 Er1 S3 81.38(10)
N5 Er1 S3 59.03(10)
O1 Er1 S3 80.25(9)
N3 Er1 S3 78.80(10)
O2 Er1 S3 129.72(8)
S2 Er1 S3 139.20(4)
N1 Er1 C8 85.83(14)
N5 Er1 C8 164.08(14)
O1 Er1 C8 82.60(13)
N3 Er1 C8 26.25(13)
O2 Er1 C8 110.88(13)
S2 Er1 C8 34.18(10)
S3 Er1 C8 105.05(10)
N1 Er1 S1 58.23(10)
N5 Er1 S1 83.11(10)
O1 Er1 S1 146.82(9)
N3 Er1 S1 125.34(10)
O2 Er1 S1 75.82(9)
S2 Er1 S1 82.43(5)
S3 Er1 S1 124.25(5)
C8 Er1 S1 108.10(10)
C1 S1 Er1 73.78(16)
C8 S2 Er1 76.91(17)
C15 S3 Er1 76.77(16)
C1 N1 C3 106.2(4)
C1 N1 Er1 106.3(3)
C3 N1 Er1 147.2(3)
C1 N2 C2 108.6(4)
C1 N2 H2 123(4)
C2 N2 H2 128(4)
C8 N3 C10 106.8(4)
C8 N3 Er1 100.2(3)
C10 N3 Er1 153.1(3)
C8 N4 C9 108.5(4)
C8 N4 H4 119(4)
C9 N4 H4 132(4)
C15 N5 C17 105.6(4)
C15 N5 Er1 104.0(3)
C17 N5 Er1 150.2(3)
C15 N6 C16 108.9(4)
C15 N6 H6 118(4)
C16 N6 H6 133(4)
N1 C1 N2 110.7(4)
N1 C1 S1 121.5(4)
N2 C1 S1 127.8(4)
C7 C2 N2 133.0(5)
C7 C2 C3 121.4(5)
N2 C2 C3 105.6(4)
C4 C3 C2 120.7(5)
C4 C3 N1 130.3(5)
C2 C3 N1 109.0(4)
C3 C4 C5 117.3(5)
C3 C4 H4B 121.4
C5 C4 H4B 121.4
C6 C5 C4 121.0(6)
C6 C5 H5A 119.5
C4 C5 H5A 119.5
C7 C6 C5 121.8(6)
C7 C6 H6B 119.1
C5 C6 H6B 119.1
C6 C7 C2 117.8(6)
C6 C7 H7A 121.1
C2 C7 H7A 121.1
N3 C8 N4 110.5(5)
N3 C8 S2 122.5(4)
N4 C8 S2 127.0(4)
N3 C8 Er1 53.6(2)
N4 C8 Er1 164.0(4)
S2 C8 Er1 68.91(16)
C14 C9 N4 132.3(6)
C14 C9 C10 122.3(6)
N4 C9 C10 105.4(4)
C11 C10 C9 119.8(5)
C11 C10 N3 131.4(5)
C9 C10 N3 108.8(5)
C12 C11 C10 118.4(6)
C12 C11 H11A 120.8
C10 C11 H11A 120.8
C11 C12 C13 120.6(6)
C11 C12 H12A 119.7
C13 C12 H12A 119.7
C14 C13 C12 121.6(6)
C14 C13 H13A 119.2
C12 C13 H13A 119.2
C13 C14 C9 117.4(6)
C13 C14 H14A 121.3
C9 C14 H14A 121.3
N5 C15 N6 110.9(4)
N5 C15 S3 120.2(4)
N6 C15 S3 128.9(4)
N6 C16 C21 132.9(5)
N6 C16 C17 105.6(4)
C21 C16 C17 121.5(6)
C18 C17 C16 120.3(5)
C18 C17 N5 130.6(5)
C16 C17 N5 109.0(5)
C17 C18 C19 117.5(6)
C17 C18 H18A 121.3
C19 C18 H18A 121.3
C20 C19 C18 121.9(6)
C20 C19 H19A 119.0
C18 C19 H19A 119.0
C21 C20 C19 121.2(6)
C21 C20 H20A 119.4
C19 C20 H20A 119.4
C20 C21 C16 117.5(6)
C20 C21 H21A 121.2
C16 C21 H21A 121.2
C25 O1 C22 105.0(4)
C25 O1 Er1 131.6(3)
C22 O1 Er1 122.6(3)
O1 C22 C23 107.3(5)
O1 C22 H22A 110.3
C23 C22 H22A 110.3
O1 C22 H22B 110.3
C23 C22 H22B 110.3
H22A C22 H22B 108.5
C22 C23 C24 105.6(5)
C22 C23 H23A 110.6
C24 C23 H23A 110.6
C22 C23 H23B 110.6
C24 C23 H23B 110.6
H23A C23 H23B 108.8
C25 C24 C23 105.4(5)
C25 C24 H24A 110.7
C23 C24 H24A 110.7
C25 C24 H24B 110.7
C23 C24 H24B 110.7
H24A C24 H24B 108.8
O1 C25 C24 106.5(5)
O1 C25 H25A 110.4
C24 C25 H25A 110.4
O1 C25 H25B 110.4
C24 C25 H25B 110.4
H25A C25 H25B 108.6
C29 O2 C26 108.1(4)
C29 O2 Er1 126.0(3)
C26 O2 Er1 125.8(3)
O2 C26 C27 107.0(5)
O2 C26 H26A 110.3
C27 C26 H26A 110.3
O2 C26 H26B 110.3
C27 C26 H26B 110.3
H26A C26 H26B 108.6
C28 C27 C26 103.8(6)
C28 C27 H27A 111.0
C26 C27 H27A 111.0
C28 C27 H27B 111.0
C26 C27 H27B 111.0
H27A C27 H27B 109.0
C27 C28 C29 108.0(6)
C27 C28 H28A 110.1
C29 C28 H28A 110.1
C27 C28 H28B 110.1
C29 C28 H28B 110.1
H28A C28 H28B 108.4
O2 C29 C28 105.6(5)
O2 C29 H29A 110.6
C28 C29 H29A 110.6
O2 C29 H29B 110.6
C28 C29 H29B 110.6
H29A C29 H29B 108.8
C33 O3 C30 108.1(7)
O3 C30 C31 106.4(9)
O3 C30 H30A 110.5
C31 C30 H30A 110.5
O3 C30 H30B 110.5
C31 C30 H30B 110.5
H30A C30 H30B 108.6
C32 C31 C30 105.9(9)
C32 C31 H31A 110.6
C30 C31 H31A 110.6
C32 C31 H31B 110.6
C30 C31 H31B 110.6
H31A C31 H31B 108.7
C33 C32 C31 105.3(10)
C33 C32 H32A 110.7
C31 C32 H32A 110.7
C33 C32 H32B 110.7
C31 C32 H32B 110.7
H32A C32 H32B 108.8
C32 C33 O3 112.5(11)
C32 C33 H33A 109.1
O3 C33 H33A 109.1
C32 C33 H33B 109.1
O3 C33 H33B 109.1
H33A C33 H33B 107.8
C37 O4 C34 107.7(8)
C35 C34 O4 107.8(8)
C35 C34 H34A 110.2
O4 C34 H34A 110.2
C35 C34 H34B 110.2
O4 C34 H34B 110.2
H34A C34 H34B 108.5
C34 C35 C36 106.2(8)
C34 C35 H35A 110.5
C36 C35 H35A 110.5
C34 C35 H35B 110.5
C36 C35 H35B 110.5
H35A C35 H35B 108.7
C37 C36 C35 106.5(8)
C37 C36 H36A 110.4
C35 C36 H36A 110.4
C37 C36 H36B 110.4
C35 C36 H36B 110.4
H36A C36 H36B 108.6
O4 C37 C36 106.7(8)
O4 C37 H37A 110.4
C36 C37 H37A 110.4
O4 C37 H37B 110.4
C36 C37 H37B 110.4
H37A C37 H37B 108.6

loop_
_geom_bond_atom_site_label_1
_geom_bond_atom_site_label_2
_geom_bond_distance
Er1 N1 2.341(4)
Er1 N5 2.390(4)
Er1 O1 2.410(3)
Er1 N3 2.412(4)
Er1 O2 2.420(3)
Er1 S2 2.8258(15)
Er1 S3 2.9006(15)
Er1 C8 2.950(5)
Er1 S1 2.9954(15)
S1 C1 1.703(5)
S2 C8 1.702(5)
S3 C15 1.704(5)
N1 C1 1.336(6)
N1 C3 1.398(6)
N2 C1 1.359(6)
N2 C2 1.379(7)
N2 H2 0.84(2)
N3 C8 1.326(6)
N3 C10 1.393(6)
N4 C8 1.360(6)
N4 C9 1.380(7)
N4 H4 0.84(2)
N5 C15 1.339(6)
N5 C17 1.396(6)
N6 C15 1.350(6)
N6 C16 1.368(7)
N6 H6 0.85(2)
C2 C7 1.374(8)
C2 C3 1.391(7)
C3 C4 1.385(7)
C4 C5 1.387(8)
C4 H4B 0.9300
C5 C6 1.381(9)
C5 H5A 0.9300
C6 C7 1.361(9)
C6 H6B 0.9300
C7 H7A 0.9300
C9 C14 1.371(8)
C9 C10 1.391(7)
C10 C11 1.384(8)
C11 C12 1.372(8)
C11 H11A 0.9300
C12 C13 1.398(9)
C12 H12A 0.9300
C13 C14 1.366(10)
C13 H13A 0.9300
C14 H14A 0.9300
C16 C21 1.380(7)
C16 C17 1.393(7)
C17 C18 1.376(8)
C18 C19 1.377(9)
C18 H18A 0.9300
C19 C20 1.375(10)
C19 H19A 0.9300
C20 C21 1.362(9)
C20 H20A 0.9300
C21 H21A 0.9300
O1 C25 1.416(6)
O1 C22 1.437(6)
C22 C23 1.444(8)
C22 H22A 0.9700
C22 H22B 0.9700
C23 C24 1.485(8)
C23 H23A 0.9700
C23 H23B 0.9700
C24 C25 1.470(8)
C24 H24A 0.9700
C24 H24B 0.9700
C25 H25A 0.9700
C25 H25B 0.9700
O2 C29 1.434(6)
O2 C26 1.454(6)
C26 C27 1.460(8)
C26 H26A 0.9700
C26 H26B 0.9700
C27 C28 1.442(10)
C27 H27A 0.9700
C27 H27B 0.9700
C28 C29 1.447(9)
C28 H28A 0.9700
C28 H28B 0.9700
C29 H29A 0.9700
C29 H29B 0.9700
O3 C33 1.365(11)
O3 C30 1.365(11)
C30 C31 1.461(13)
C30 H30A 0.9700
C30 H30B 0.9700
C31 C32 1.431(14)
C31 H31A 0.9700
C31 H31B 0.9700
C32 C33 1.353(13)
C32 H32A 0.9700
C32 H32B 0.9700
C33 H33A 0.9700
C33 H33B 0.9700
O4 C37 1.362(9)
O4 C34 1.429(9)
C34 C35 1.366(10)
C34 H34A 0.9700
C34 H34B 0.9700
C35 C36 1.469(10)
C35 H35A 0.9700
C35 H35B 0.9700
C36 C37 1.425(10)
C36 H36A 0.9700
C36 H36B 0.9700
C37 H37A 0.9700
C37 H37B 0.9700

loop_
_geom_hbond_atom_site_label_D
_geom_hbond_atom_site_label_H
_geom_hbond_atom_site_label_A
_geom_hbond_distance_DH
_geom_hbond_distance_HA
_geom_hbond_distance_DA
_geom_hbond_angle_DHA
_geom_hbond_site_symmetry_A
N6 H6 S1 0.85(2) 2.82(2) 3.662(5) 170(5) 4_565
N4 H4 O3 0.84(2) 2.03(3) 2.854(6) 166(6) 3_657
N2 H2 S3 0.84(2) 2.52(3) 3.321(4) 160(5) 4_566
